data_7222584
loop_
_publ_author_name
'Hlukhyy, V.'
'Rodewald, U.C.'
'Poettgen, R.'
'Hoffmann, R.D.'

_publ_section_title
;
 Synthesis and structure of Rh Mg3 and Ir3 Mg13
;
_journal_name_full
;
Zeitschrift fuer Naturforschung, Teil B. Anorganische Chemie, Organische 
Chemie (42,1987-)
;
_journal_page_first 251
_journal_page_last 255
_journal_volume 59
_journal_year 2004
_chemical_formula_sum 'Ir3 Mg13'
_space_group_IT_number 167
_symmetry_space_group_name_Hall '-R 3 2"c'
_symmetry_space_group_name_H-M 'R -3 c :H'
_cell_angle_alpha 90
_cell_angle_beta 90
_cell_angle_gamma 120
_cell_formula_units_Z 6
_cell_length_a 16.07
_cell_length_b 16.07
_cell_length_c 8.4488
_cell_volume 1889.546
_citation_journal_id_ASTM ZNBSEN
_cod_data_source_file Hlukhyy_ZNBSEN_2004_1403.cif
_cod_data_source_block Ir3Mg13
_cod_database_code 7222584

loop_
_symmetry_equiv_pos_as_xyz
x,y,z
-y,x-y,z
-x+y,-x,z
y,x,-z+1/2
-x,-x+y,-z+1/2
x-y,-y,-z+1/2
-x,-y,-z
y,-x+y,-z
x-y,x,-z
-y,-x,z-1/2
x,x-y,z-1/2
-x+y,y,z-1/2
x+2/3,y+1/3,z+1/3
-y+2/3,x-y+1/3,z+1/3
-x+y+2/3,-x+1/3,z+1/3
y+2/3,x+1/3,-z+5/6
-x+2/3,-x+y+1/3,-z+5/6
x-y+2/3,-y+1/3,-z+5/6
-x+2/3,-y+1/3,-z+1/3
y+2/3,-x+y+1/3,-z+1/3
x-y+2/3,x+1/3,-z+1/3
-y+2/3,-x+1/3,z-1/6
x+2/3,x-y+1/3,z-1/6
-x+y+2/3,y+1/3,z-1/6
x+1/3,y+2/3,z+2/3
-y+1/3,x-y+2/3,z+2/3
-x+y+1/3,-x+2/3,z+2/3
y+1/3,x+2/3,-z+7/6
-x+1/3,-x+y+2/3,-z+7/6
x-y+1/3,-y+2/3,-z+7/6
-x+1/3,-y+2/3,-z+2/3
y+1/3,-x+y+2/3,-z+2/3
x-y+1/3,x+2/3,-z+2/3
-y+1/3,-x+2/3,z+1/6
x+1/3,x-y+2/3,z+1/6
-x+y+1/3,y+2/3,z+1/6

loop_
_atom_site_label
_atom_site_type_symbol
_atom_site_fract_x
_atom_site_fract_y
_atom_site_fract_z
_atom_site_occupancy
_atom_site_U_iso_or_equiv
Mg1 Mg 0.62895 0 0.25 1 0.0
Mg4 Mg 0.5 0 0 1 0.0
Mg3 Mg 0.49219 0.19073 0.9114 1 0.0
Mg2 Mg 0 0 0.25 1 0.0
Ir1 Ir 0.173397 0 0.25 1 0.0
